data_4511801
loop_
_publ_author_name
'Park, Minwoo'
'Kim, Hyeun'
'Lee, Haeri'
'Noh, Tae Hwan'
'Jung, Ok-Sang'

_publ_section_title
;
 Host--Guest Chemistry of 1D Suprachannels and Dihalomethane Molecules:
 Metallacyclodimeric Ensembles Consisting of
 Zinc(II)-2,7-bis(nicotinoyloxy)naphthalene Complexes
;
_journal_issue 9
_journal_name_full 'Crystal Growth &amp; Design'
_journal_page_first 4461
_journal_paper_doi 10.1021/cg5009889
_journal_volume 14
_journal_year 2014
_chemical_formula_sum 'C93 H66 Br18 N8 O16 Zn4'
_chemical_formula_weight 3251.40
_chemical_name_systematic
; 
 ? 
;
_space_group_IT_number 2
_symmetry_cell_setting triclinic
_symmetry_space_group_name_Hall '-P 1'
_symmetry_space_group_name_H-M 'P -1'
_atom_sites_solution_hydrogens geom
_atom_sites_solution_primary direct
_atom_sites_solution_secondary difmap
_audit_creation_method SHELXL-97
_cell_angle_alpha 90.00
_cell_angle_beta 95.634(4)
_cell_angle_gamma 90.00
_cell_formula_units_Z 1
_cell_length_a 7.7533(4)
_cell_length_b 38.950(2)
_cell_length_c 9.3528(5)
_cell_measurement_reflns_used 2750
_cell_measurement_temperature 173(2)
_cell_measurement_theta_max 20.45
_cell_measurement_theta_min 2.69
_cell_volume 2810.8(3)
_computing_cell_refinement 'Bruker SAINT'
_computing_data_collection 'Bruker APEX2'
_computing_data_reduction 'Bruker SAINT'
_computing_molecular_graphics 'Bruker SHELXTL'
_computing_publication_material 'Bruker SHELXTL'
_computing_structure_refinement 'SHELXL-97 (Sheldrick, 2008)'
_computing_structure_solution 'SHELXS-97 (Sheldrick, 2008)'
_diffrn_ambient_temperature 173(2)
_diffrn_measured_fraction_theta_full 0.975
_diffrn_measured_fraction_theta_max 0.975
_diffrn_measurement_device_type 'Bruker Breeze CCD'
_diffrn_measurement_method '\f and \w scans'
_diffrn_radiation_monochromator graphite
_diffrn_radiation_source 'fine-focus sealed tube'
_diffrn_radiation_type MoK\a
_diffrn_radiation_wavelength 0.71073
_diffrn_reflns_av_R_equivalents 0.0693
_diffrn_reflns_av_unetI/netI 0.1225
_diffrn_reflns_limit_h_max 9
_diffrn_reflns_limit_h_min -9
_diffrn_reflns_limit_k_max 45
_diffrn_reflns_limit_k_min -48
_diffrn_reflns_limit_l_max 11
_diffrn_reflns_limit_l_min -10
_diffrn_reflns_number 25052
_diffrn_reflns_theta_full 26.50
_diffrn_reflns_theta_max 26.50
_diffrn_reflns_theta_min 1.05
_exptl_absorpt_coefficient_mu 7.301
_exptl_absorpt_correction_T_max 0.5006
_exptl_absorpt_correction_T_min 0.2180
_exptl_absorpt_correction_type multi-scan
_exptl_absorpt_process_details SADABS
_exptl_crystal_colour colorless
_exptl_crystal_density_diffrn 1.921
_exptl_crystal_density_method 'not measured'
_exptl_crystal_description block
_exptl_crystal_F_000 1558
_exptl_crystal_size_max 0.30
_exptl_crystal_size_mid 0.12
_exptl_crystal_size_min 0.11
_refine_diff_density_max 8.594
_refine_diff_density_min -3.054
_refine_diff_density_rms 0.259
_refine_ls_extinction_method none
_refine_ls_goodness_of_fit_ref 1.058
_refine_ls_hydrogen_treatment constr
_refine_ls_matrix_type full
_refine_ls_number_parameters 655
_refine_ls_number_reflns 11388
_refine_ls_number_restraints 13
_refine_ls_restrained_S_all 1.057
_refine_ls_R_factor_all 0.1782
_refine_ls_R_factor_gt 0.1101
_refine_ls_shift/su_max 0.001
_refine_ls_shift/su_mean 0.000
_refine_ls_structure_factor_coef Fsqd
_refine_ls_weighting_details 'calc w=1/[\s^2^(Fo^2^)+(0.1992P)^2^+17.0090P] where P=(Fo^2^+2Fc^2^)/3'
_refine_ls_weighting_scheme calc
_refine_ls_wR_factor_gt 0.3195
_refine_ls_wR_factor_ref 0.3677
_reflns_number_gt 5911
_reflns_number_total 11388
_reflns_threshold_expression >2sigma(I)
_cod_data_source_file cg5009889_si_002.cif
_cod_data_source_block 003_Br-MB
_cod_depositor_comments
;
The following automatic conversions were performed:

'_symmetry_cell_setting' value 'Triclinic' changed to 'triclinic'
according to
/home/saulius/struct/COD-crude-data--automatic-downloads/rss-feeds/ACS/lib/dictionaries/cif_core.dic
dictionary named 'cif_core.dic' version 2.4.2 from 2011-04-26.

Automatic conversion script
Id: cif_fix_values 2281 2013-09-26 08:29:07Z andrius 

 Adding full bibliography for 4511799--4511802.cif.
;
_cod_original_sg_symbol_H-M P-1
_cod_database_code 4511801

loop_
_symmetry_equiv_pos_as_xyz
'x, y, z'
'-x, -y, -z'

loop_
_atom_site_label
_atom_site_type_symbol
_atom_site_fract_x
_atom_site_fract_y
_atom_site_fract_z
_atom_site_U_iso_or_equiv
_atom_site_adp_type
_atom_site_occupancy
_atom_site_symmetry_multiplicity
_atom_site_calc_flag
_atom_site_refinement_flags
_atom_site_disorder_assembly
_atom_site_disorder_group
Zn1 Zn 0.3365(2) 0.15441(4) 1.31664(17) 0.0432(4) Uani 1 1 d . . .
Zn2 Zn -0.1635(2) 0.34569(4) 0.31694(17) 0.0438(5) Uani 1 1 d . . .
Br1 Br 0.2378(2) 0.11634(5) 1.48535(17) 0.0637(5) Uani 1 1 d . . .
Br2 Br 0.1684(2) 0.20047(4) 1.2175(2) 0.0671(6) Uani 1 1 d . . .
Br3 Br -0.3314(2) 0.29966(4) 0.2175(2) 0.0664(5) Uani 1 1 d . . .
Br4 Br -0.2624(2) 0.38375(5) 0.48523(17) 0.0637(5) Uani 1 1 d . . .
Br9 Br 0.2184(3) 0.29313(6) 0.9846(3) 0.0937(7) Uani 1 1 d . . .
Br10 Br -0.0909(4) 0.28678(7) 0.7422(3) 0.1124(9) Uani 1 1 d . . .
Br11 Br 0.4088(4) 0.21317(7) 0.7422(3) 0.1126(9) Uani 1 1 d . . .
Br12 Br 0.7188(3) 0.20698(6) 0.9848(3) 0.0947(7) Uani 1 1 d . . .
O1 O 0.6726(18) 0.0349(3) 1.2134(13) 0.078(4) Uani 1 1 d . . .
O2 O 0.6670(12) 0.0270(2) 0.9748(10) 0.045(2) Uani 1 1 d . . .
O3 O 1.1472(12) -0.1218(2) 1.2737(11) 0.046(2) Uani 1 1 d . . .
O4 O 0.9582(12) -0.1658(3) 1.2292(11) 0.052(3) Uani 1 1 d . . .
O5 O 0.5409(14) 0.3344(3) 0.7698(12) 0.062(3) Uani 1 1 d . . .
O6 O 0.3529(12) 0.3782(2) 0.7273(11) 0.047(2) Uani 1 1 d . . .
O7 O 0.8346(12) 0.5271(2) 1.0236(11) 0.049(2) Uani 1 1 d . . .
O8 O 0.8254(19) 0.5348(3) 0.7899(15) 0.081(4) Uani 1 1 d . . .
N1 N 0.4058(13) 0.1268(3) 1.1466(11) 0.035(2) Uani 1 1 d . . .
N2 N 1.4300(15) -0.1737(3) 1.5874(12) 0.046(3) Uani 1 1 d . . .
N3 N 0.0686(15) 0.3259(3) 0.4102(12) 0.043(3) Uani 1 1 d . . .
N4 N 1.0950(14) 0.6262(3) 0.8535(12) 0.037(3) Uani 1 1 d . . .
C1 C 0.4955(16) 0.0969(3) 1.1694(14) 0.035(3) Uani 1 1 d . . .
H1A H 0.5277 0.0894 1.2649 0.042 Uiso 1 1 calc R . .
C2 C 0.5400(16) 0.0775(3) 1.0561(15) 0.038(3) Uani 1 1 d . . .
C3 C 0.4926(17) 0.0876(4) 0.9155(15) 0.043(3) Uani 1 1 d . . .
H3A H 0.5209 0.0739 0.8371 0.052 Uiso 1 1 calc R . .
C4 C 0.4050(17) 0.1175(4) 0.8924(15) 0.044(3) Uani 1 1 d . . .
H4A H 0.3731 0.1256 0.7976 0.053 Uiso 1 1 calc R . .
C5 C 0.3632(16) 0.1361(3) 1.0103(14) 0.036(3) Uani 1 1 d . . .
H5A H 0.2999 0.1568 0.9932 0.043 Uiso 1 1 calc R . .
C6 C 0.6356(18) 0.0441(4) 1.0953(18) 0.047(4) Uani 1 1 d . . .
C7 C 0.7560(15) -0.0040(3) 0.9725(16) 0.036(3) Uani 1 1 d . . .
C8 C 0.8222(16) -0.0220(4) 1.0890(16) 0.041(3) Uani 1 1 d . . .
H8A H 0.8093 -0.0143 1.1837 0.049 Uiso 1 1 calc R . .
C9 C 0.9121(15) -0.0531(3) 1.0640(16) 0.039(3) Uani 1 1 d . . .
C10 C 0.9863(16) -0.0741(4) 1.1819(17) 0.045(3) Uani 1 1 d . . .
H10A H 0.9795 -0.0672 1.2785 0.054 Uiso 1 1 calc R . .
C11 C 1.0652(17) -0.1037(3) 1.1524(16) 0.043(3) Uani 1 1 d . . .
C12 C 1.0824(19) -0.1158(4) 1.0214(18) 0.052(4) Uani 1 1 d . . .
H12A H 1.1387 -0.1370 1.0081 0.062 Uiso 1 1 calc R . .
C13 C 1.0128(16) -0.0955(3) 0.9003(16) 0.040(3) Uani 1 1 d . . .
H13A H 1.0265 -0.1028 0.8052 0.049 Uiso 1 1 calc R . .
C14 C 0.9257(16) -0.0651(3) 0.9234(15) 0.040(3) Uani 1 1 d . . .
C15 C 0.8548(18) -0.0441(4) 0.8059(16) 0.048(4) Uani 1 1 d . . .
H15A H 0.8644 -0.0511 0.7096 0.057 Uiso 1 1 calc R . .
C16 C 0.7734(17) -0.0140(3) 0.8337(16) 0.042(3) Uani 1 1 d . . .
H16A H 0.7283 0.0001 0.7561 0.050 Uiso 1 1 calc R . .
C17 C 1.0793(16) -0.1540(3) 1.2967(15) 0.037(3) Uani 1 1 d . . .
C18 C 1.1827(17) -0.1705(3) 1.4186(15) 0.040(3) Uani 1 1 d . . .
C19 C 1.3381(16) -0.1576(4) 1.4837(15) 0.041(3) Uani 1 1 d . . .
H19A H 1.3790 -0.1362 1.4515 0.049 Uiso 1 1 calc R . .
C20 C 1.371(2) -0.2038(4) 1.6318(18) 0.052(4) Uani 1 1 d . . .
H20A H 1.4374 -0.2151 1.7090 0.063 Uiso 1 1 calc R . .
C21 C 1.225(3) -0.2193(5) 1.574(2) 0.081(6) Uani 1 1 d . . .
H21A H 1.1929 -0.2415 1.6045 0.097 Uiso 1 1 calc R . .
C22 C 1.1267(19) -0.2015(4) 1.4714(19) 0.056(4) Uani 1 1 d . . .
H22A H 1.0171 -0.2105 1.4348 0.067 Uiso 1 1 calc R . .
C23 C 0.1645(18) 0.3421(4) 0.5171(16) 0.045(3) Uani 1 1 d . . .
H23A H 0.1243 0.3634 0.5503 0.054 Uiso 1 1 calc R . .
C24 C 0.3191(16) 0.3290(4) 0.5806(15) 0.041(3) Uani 1 1 d . . .
C25 C 0.373(2) 0.2985(4) 0.5306(18) 0.057(4) Uani 1 1 d . . .
H25A H 0.4797 0.2891 0.5707 0.068 Uiso 1 1 calc R . .
C26 C 0.280(2) 0.2816(4) 0.428(2) 0.072(5) Uani 1 1 d . . .
H26A H 0.3181 0.2599 0.3967 0.086 Uiso 1 1 calc R . .
C27 C 0.127(2) 0.2960(4) 0.3668(18) 0.057(4) Uani 1 1 d . . .
H27A H 0.0616 0.2840 0.2913 0.068 Uiso 1 1 calc R . .
C28 C 0.4161(17) 0.3469(3) 0.7035(15) 0.038(3) Uani 1 1 d . . .
C29 C 0.4351(16) 0.3965(3) 0.8481(16) 0.042(3) Uani 1 1 d . . .
C30 C 0.5160(16) 0.4266(4) 0.8182(15) 0.041(3) Uani 1 1 d . . .
H30A H 0.5223 0.4338 0.7217 0.050 Uiso 1 1 calc R . .
C31 C 0.5913(16) 0.4471(3) 0.9368(15) 0.040(3) Uani 1 1 d . . .
C32 C 0.6780(17) 0.4777(3) 0.9110(17) 0.042(3) Uani 1 1 d . . .
H32A H 0.6902 0.4853 0.8160 0.050 Uiso 1 1 calc R . .
C33 C 0.7436(17) 0.4961(3) 1.0268(16) 0.042(3) Uani 1 1 d . . .
C34 C 0.7282(19) 0.4851(4) 1.1688(16) 0.047(4) Uani 1 1 d . . .
H34A H 0.7764 0.4985 1.2479 0.056 Uiso 1 1 calc R . .
C35 C 0.6442(17) 0.4555(4) 1.1915(16) 0.044(3) Uani 1 1 d . . .
H35A H 0.6320 0.4484 1.2872 0.053 Uiso 1 1 calc R . .
C36 C 0.5761(16) 0.4354(3) 1.0790(17) 0.042(3) Uani 1 1 d . . .
C37 C 0.4864(15) 0.4040(3) 1.0994(17) 0.043(3) Uani 1 1 d . . .
H37A H 0.4747 0.3963 1.1943 0.051 Uiso 1 1 calc R . .
C38 C 0.4177(17) 0.3850(4) 0.9873(16) 0.045(3) Uani 1 1 d . . .
H38A H 0.3587 0.3641 1.0028 0.055 Uiso 1 1 calc R . .
C39 C 0.8663(17) 0.5442(3) 0.9061(16) 0.039(3) Uani 1 1 d . . .
C40 C 0.9606(16) 0.5766(3) 0.9441(15) 0.039(3) Uani 1 1 d . . .
C41 C 1.0079(15) 0.5961(3) 0.8329(14) 0.034(3) Uani 1 1 d . . .
H41A H 0.9786 0.5883 0.7374 0.041 Uiso 1 1 calc R . .
C42 C 1.1369(18) 0.6373(3) 0.9895(14) 0.040(3) Uani 1 1 d . . .
H42A H 1.1943 0.6587 1.0056 0.048 Uiso 1 1 calc R . .
C43 C 1.0966(17) 0.6175(4) 1.1074(15) 0.042(3) Uani 1 1 d . . .
H43A H 1.1324 0.6249 1.2025 0.050 Uiso 1 1 calc R . .
C44 C 1.0058(17) 0.5875(3) 1.0850(16) 0.042(3) Uani 1 1 d . . .
H44A H 0.9740 0.5744 1.1640 0.050 Uiso 1 1 calc R . .
C47 C 0.041(4) 0.2632(9) 0.915(3) 0.148(11) Uani 1 1 d . . .
H47A H -0.0372 0.2587 0.9906 0.178 Uiso 1 1 calc R . .
H47B H 0.0903 0.2411 0.8863 0.178 Uiso 1 1 calc R . .
C48 C 0.535(3) 0.2354(7) 0.906(3) 0.115(9) Uani 1 1 d . . .
H48A H 0.5825 0.2576 0.8760 0.138 Uiso 1 1 calc R . .
H48B H 0.4555 0.2402 0.9803 0.138 Uiso 1 1 calc R . .
C45 C -0.263(5) 0.5132(9) 0.522(12) 0.148(11) Uani 0.25 1 d PD A -1
H45A H -0.3656 0.5061 0.4570 0.178 Uiso 0.25 1 calc PR A -1
H45B H -0.3013 0.5177 0.6178 0.178 Uiso 0.25 1 calc PR A -1
Br5 Br -0.168(2) 0.5536(3) 0.4501(11) 0.124(3) Uani 0.25 1 d PD A -1
Br6 Br -0.0876(16) 0.4754(2) 0.5356(8) 0.095(3) Uani 0.25 1 d PD A -1
Br7 Br 0.6516(14) 0.05350(18) 0.5497(8) 0.093(3) Uani 0.25 1 d PD B -1
Br8 Br 0.9245(13) -0.0022(2) 0.4804(11) 0.124(3) Uani 0.25 1 d PD B -1
C46 C 0.878(12) 0.037(4) 0.607(17) 0.35(13) Uani 0.25 1 d PDU B -1
H46A H 0.8866 0.0301 0.7088 0.415 Uiso 0.25 1 calc PR B -1
H46B H 0.9633 0.0560 0.5971 0.415 Uiso 0.25 1 calc PR B -1

loop_
_atom_site_aniso_label
_atom_site_aniso_U_11
_atom_site_aniso_U_22
_atom_site_aniso_U_33
_atom_site_aniso_U_23
_atom_site_aniso_U_13
_atom_site_aniso_U_12
Zn1 0.0505(9) 0.0412(10) 0.0361(9) -0.0065(7) -0.0043(7) 0.0116(7)
Zn2 0.0499(9) 0.0431(10) 0.0366(9) 0.0079(7) -0.0051(7) -0.0088(7)
Br1 0.0733(11) 0.0795(13) 0.0391(9) -0.0046(8) 0.0091(8) -0.0093(9)
Br2 0.0748(11) 0.0523(10) 0.0690(11) -0.0154(8) -0.0188(9) 0.0314(8)
Br3 0.0745(11) 0.0516(10) 0.0680(11) 0.0140(8) -0.0183(9) -0.0291(8)
Br4 0.0725(11) 0.0792(13) 0.0399(9) 0.0046(8) 0.0082(8) 0.0113(9)
Br9 0.0925(15) 0.0738(15) 0.1167(19) -0.0069(13) 0.0200(13) -0.0165(11)
Br10 0.132(2) 0.0944(18) 0.108(2) -0.0009(15) 0.0017(17) -0.0099(16)
Br11 0.136(2) 0.0934(18) 0.107(2) 0.0018(15) 0.0041(17) 0.0137(16)
Br12 0.0952(15) 0.0742(15) 0.1166(19) 0.0050(13) 0.0199(13) 0.0183(12)
O1 0.110(10) 0.073(9) 0.051(7) 0.007(6) 0.008(7) 0.057(8)
O2 0.046(5) 0.040(6) 0.051(6) -0.002(5) 0.005(4) 0.019(4)
O3 0.047(5) 0.032(5) 0.056(6) -0.001(5) -0.013(5) 0.006(4)
O4 0.041(5) 0.051(6) 0.061(7) 0.012(5) -0.009(5) -0.005(5)
O5 0.055(6) 0.060(7) 0.068(7) -0.013(6) -0.007(6) 0.010(5)
O6 0.040(5) 0.040(6) 0.058(6) -0.006(5) -0.018(5) 0.000(4)
O7 0.038(5) 0.040(6) 0.067(7) 0.005(5) -0.001(5) -0.011(4)
O8 0.112(11) 0.066(9) 0.066(9) -0.009(7) 0.015(8) -0.049(8)
N1 0.036(5) 0.032(6) 0.035(6) -0.009(5) -0.001(5) 0.005(5)
N2 0.045(6) 0.053(8) 0.040(7) 0.001(6) -0.002(5) 0.004(6)
N3 0.053(7) 0.037(7) 0.038(6) -0.007(5) -0.001(5) 0.000(6)
N4 0.042(6) 0.029(6) 0.040(6) 0.001(5) -0.001(5) -0.002(5)
C1 0.045(7) 0.022(7) 0.038(7) 0.004(6) -0.005(6) 0.002(5)
C2 0.038(7) 0.025(7) 0.054(9) -0.002(6) 0.014(6) -0.002(5)
C3 0.048(8) 0.040(8) 0.040(8) -0.013(6) 0.002(6) 0.003(6)
C4 0.050(8) 0.046(9) 0.037(8) -0.002(7) 0.008(6) 0.016(7)
C5 0.037(7) 0.033(7) 0.038(7) 0.000(6) -0.004(6) -0.006(5)
C6 0.043(8) 0.039(9) 0.061(10) -0.009(8) 0.009(7) 0.006(6)
C7 0.032(6) 0.018(6) 0.059(9) 0.001(6) 0.005(6) 0.007(5)
C8 0.034(6) 0.042(8) 0.046(8) -0.003(7) -0.002(6) 0.001(6)
C9 0.021(6) 0.029(7) 0.067(10) 0.000(7) 0.002(6) 0.000(5)
C10 0.032(7) 0.042(8) 0.059(9) -0.007(7) -0.009(6) 0.000(6)
C11 0.043(7) 0.032(8) 0.052(9) 0.010(7) 0.000(7) 0.008(6)
C12 0.047(8) 0.043(9) 0.064(11) 0.001(8) -0.002(7) 0.012(7)
C13 0.043(7) 0.029(7) 0.050(8) -0.002(6) 0.010(6) 0.001(6)
C14 0.035(6) 0.037(8) 0.047(8) 0.001(6) 0.001(6) 0.005(6)
C15 0.047(8) 0.053(9) 0.042(8) 0.001(7) 0.002(7) 0.000(7)
C16 0.044(7) 0.027(7) 0.054(9) 0.006(6) 0.006(7) 0.013(6)
C17 0.033(7) 0.032(8) 0.044(8) 0.002(6) -0.002(6) 0.007(6)
C18 0.040(7) 0.033(8) 0.044(8) 0.007(6) -0.006(6) 0.005(6)
C19 0.034(7) 0.042(8) 0.044(8) -0.012(7) -0.004(6) 0.008(6)
C20 0.053(9) 0.043(9) 0.060(10) 0.005(8) 0.003(8) -0.004(7)
C21 0.079(13) 0.082(14) 0.078(13) 0.036(11) -0.015(10) -0.015(11)
C22 0.044(8) 0.043(9) 0.078(12) 0.002(8) -0.007(8) -0.010(7)
C23 0.045(8) 0.028(8) 0.061(10) -0.003(7) -0.001(7) -0.010(6)
C24 0.035(7) 0.043(8) 0.043(8) 0.005(7) -0.003(6) -0.005(6)
C25 0.057(9) 0.042(9) 0.067(11) -0.017(8) -0.016(8) 0.012(7)
C26 0.076(12) 0.044(10) 0.091(14) -0.036(10) -0.014(10) 0.019(9)
C27 0.056(9) 0.064(11) 0.051(9) -0.008(8) 0.010(8) -0.016(8)
C28 0.041(7) 0.028(7) 0.043(8) -0.002(6) -0.003(6) 0.001(6)
C29 0.032(6) 0.030(8) 0.062(10) -0.004(7) -0.001(6) -0.002(6)
C30 0.036(7) 0.044(8) 0.042(8) -0.004(7) -0.007(6) 0.006(6)
C31 0.034(6) 0.032(7) 0.052(9) 0.010(6) 0.001(6) 0.001(5)
C32 0.043(7) 0.025(7) 0.059(9) 0.004(7) 0.007(7) -0.007(6)
C33 0.038(7) 0.026(7) 0.061(10) 0.005(7) 0.002(7) -0.006(6)
C34 0.066(9) 0.028(8) 0.049(9) -0.004(6) 0.017(7) -0.005(7)
C35 0.042(7) 0.043(9) 0.049(9) 0.005(7) 0.009(7) -0.002(6)
C36 0.032(6) 0.030(7) 0.065(10) -0.002(7) 0.010(6) 0.002(6)
C37 0.027(6) 0.038(8) 0.063(10) 0.014(7) -0.001(6) -0.004(6)
C38 0.040(7) 0.042(9) 0.054(9) 0.009(7) 0.000(7) -0.002(6)
C39 0.048(8) 0.029(7) 0.045(9) -0.006(6) 0.025(7) -0.016(6)
C40 0.032(6) 0.037(8) 0.048(8) 0.002(6) 0.003(6) 0.003(6)
C41 0.034(6) 0.032(7) 0.037(7) -0.004(6) 0.004(5) -0.013(5)
C42 0.051(8) 0.031(7) 0.039(8) -0.006(6) 0.004(6) 0.004(6)
C43 0.044(7) 0.045(9) 0.036(7) -0.007(6) 0.003(6) 0.002(6)
C44 0.046(7) 0.033(8) 0.049(9) 0.013(6) 0.019(6) 0.009(6)
C47 0.11(2) 0.19(3) 0.14(3) -0.02(2) 0.022(19) -0.02(2)
C48 0.101(18) 0.100(19) 0.14(2) -0.022(17) -0.003(16) 0.027(15)
C45 0.11(2) 0.19(3) 0.14(3) -0.02(2) 0.022(19) -0.02(2)
Br5 0.201(10) 0.094(5) 0.071(4) -0.002(4) -0.020(5) -0.033(6)
Br6 0.188(10) 0.053(5) 0.036(4) -0.005(3) -0.025(5) -0.017(5)
Br7 0.197(10) 0.040(4) 0.043(4) 0.009(3) 0.013(5) 0.026(5)
Br8 0.201(10) 0.094(5) 0.071(4) -0.002(4) -0.020(5) -0.033(6)
C46 0.35(13) 0.35(13) 0.35(13) 0.000(9) 0.035(16) -0.001(9)

loop_
_atom_type_symbol
_atom_type_description
_atom_type_scat_dispersion_real
_atom_type_scat_dispersion_imag
_atom_type_scat_source
C C 0.0033 0.0016 'International Tables Vol C Tables 4.2.6.8 and 6.1.1.4'
H H 0.0000 0.0000 'International Tables Vol C Tables 4.2.6.8 and 6.1.1.4'
N N 0.0061 0.0033 'International Tables Vol C Tables 4.2.6.8 and 6.1.1.4'
O O 0.0106 0.0060 'International Tables Vol C Tables 4.2.6.8 and 6.1.1.4'
Zn Zn 0.2839 1.4301 'International Tables Vol C Tables 4.2.6.8 and 6.1.1.4'
Br Br -0.2901 2.4595 'International Tables Vol C Tables 4.2.6.8 and 6.1.1.4'

loop_
_geom_angle_atom_site_label_1
_geom_angle_atom_site_label_2
_geom_angle_atom_site_label_3
_geom_angle
_geom_angle_site_symmetry_1
_geom_angle_site_symmetry_3
N1 Zn1 N2 104.1(4) . 2_758
N1 Zn1 Br1 108.6(3) . .
N2 Zn1 Br1 105.4(3) 2_758 .
N1 Zn1 Br2 105.9(3) . .
N2 Zn1 Br2 108.6(3) 2_758 .
Br1 Zn1 Br2 122.80(10) . .
N4 Zn2 N3 104.2(4) 2_666 .
N4 Zn2 Br4 108.2(3) 2_666 .
N3 Zn2 Br4 106.3(3) . .
N4 Zn2 Br3 106.0(3) 2_666 .
N3 Zn2 Br3 107.9(3) . .
Br4 Zn2 Br3 122.82(10) . .
C6 O2 C7 124.8(11) . .
C17 O3 C11 115.1(10) . .
C28 O6 C29 116.2(10) . .
C39 O7 C33 125.8(12) . .
C5 N1 C1 117.1(11) . .
C5 N1 Zn1 122.9(9) . .
C1 N1 Zn1 120.0(9) . .
C19 N2 C20 118.3(13) . .
C19 N2 Zn1 122.4(10) . 2_758
C20 N2 Zn1 119.3(10) . 2_758
C27 N3 C23 117.3(13) . .
C27 N3 Zn2 120.4(10) . .
C23 N3 Zn2 122.2(10) . .
C42 N4 C41 118.6(11) . .
C42 N4 Zn2 120.4(9) . 2_666
C41 N4 Zn2 121.0(9) . 2_666
N1 C1 C2 120.9(12) . .
N1 C1 H1A 119.5 . .
C2 C1 H1A 119.5 . .
C1 C2 C3 120.7(12) . .
C1 C2 C6 116.0(12) . .
C3 C2 C6 123.2(13) . .
C4 C3 C2 118.5(13) . .
C4 C3 H3A 120.7 . .
C2 C3 H3A 120.7 . .
C3 C4 C5 118.3(13) . .
C3 C4 H4A 120.8 . .
C5 C4 H4A 120.8 . .
N1 C5 C4 124.4(12) . .
N1 C5 H5A 117.8 . .
C4 C5 H5A 117.8 . .
O1 C6 O2 126.0(13) . .
O1 C6 C2 123.9(14) . .
O2 C6 C2 110.1(13) . .
C8 C7 C16 123.1(12) . .
C8 C7 O2 126.0(13) . .
C16 C7 O2 110.9(11) . .
C7 C8 C9 117.5(13) . .
C7 C8 H8A 121.3 . .
C9 C8 H8A 121.3 . .
C14 C9 C8 121.2(13) . .
C14 C9 C10 117.5(12) . .
C8 C9 C10 121.3(13) . .
C11 C10 C9 118.9(14) . .
C11 C10 H10A 120.6 . .
C9 C10 H10A 120.6 . .
C12 C11 C10 125.4(13) . .
C12 C11 O3 118.6(12) . .
C10 C11 O3 115.8(13) . .
C11 C12 C13 117.8(13) . .
C11 C12 H12A 121.1 . .
C13 C12 H12A 121.1 . .
C14 C13 C12 119.6(13) . .
C14 C13 H13A 120.2 . .
C12 C13 H13A 120.2 . .
C13 C14 C9 120.7(12) . .
C13 C14 C15 121.4(13) . .
C9 C14 C15 117.8(12) . .
C16 C15 C14 119.4(14) . .
C16 C15 H15A 120.3 . .
C14 C15 H15A 120.3 . .
C15 C16 C7 120.9(13) . .
C15 C16 H16A 119.6 . .
C7 C16 H16A 119.6 . .
O4 C17 O3 124.6(12) . .
O4 C17 C18 126.2(13) . .
O3 C17 C18 109.2(11) . .
C22 C18 C19 116.6(12) . .
C22 C18 C17 119.2(13) . .
C19 C18 C17 124.2(13) . .
N2 C19 C18 122.5(14) . .
N2 C19 H19A 118.8 . .
C18 C19 H19A 118.8 . .
N2 C20 C21 124.5(15) . .
N2 C20 H20A 117.8 . .
C21 C20 H20A 117.8 . .
C20 C21 C22 116.6(17) . .
C20 C21 H21A 121.7 . .
C22 C21 H21A 121.7 . .
C21 C22 C18 121.3(15) . .
C21 C22 H22A 119.3 . .
C18 C22 H22A 119.3 . .
N3 C23 C24 122.7(14) . .
N3 C23 H23A 118.7 . .
C24 C23 H23A 118.7 . .
C25 C24 C23 117.2(13) . .
C25 C24 C28 121.9(12) . .
C23 C24 C28 120.9(13) . .
C26 C25 C24 121.7(14) . .
C26 C25 H25A 119.2 . .
C24 C25 H25A 119.2 . .
C25 C26 C27 119.0(15) . .
C25 C26 H26A 120.5 . .
C27 C26 H26A 120.5 . .
N3 C27 C26 122.1(15) . .
N3 C27 H27A 118.9 . .
C26 C27 H27A 118.9 . .
O5 C28 O6 124.9(13) . .
O5 C28 C24 122.2(12) . .
O6 C28 C24 112.8(11) . .
C30 C29 C38 123.7(14) . .
C30 C29 O6 116.3(13) . .
C38 C29 O6 119.9(12) . .
C29 C30 C31 118.3(13) . .
C29 C30 H30A 120.9 . .
C31 C30 H30A 120.9 . .
C32 C31 C36 121.2(14) . .
C32 C31 C30 120.2(13) . .
C36 C31 C30 118.6(12) . .
C33 C32 C31 117.4(13) . .
C33 C32 H32A 121.3 . .
C31 C32 H32A 121.3 . .
C32 C33 O7 126.0(13) . .
C32 C33 C34 122.2(13) . .
O7 C33 C34 111.7(13) . .
C35 C34 C33 119.5(14) . .
C35 C34 H34A 120.3 . .
C33 C34 H34A 120.3 . .
C34 C35 C36 121.4(14) . .
C34 C35 H35A 119.3 . .
C36 C35 H35A 119.3 . .
C35 C36 C31 118.3(13) . .
C35 C36 C37 122.7(14) . .
C31 C36 C37 119.0(14) . .
C38 C37 C36 121.8(14) . .
C38 C37 H37A 119.1 . .
C36 C37 H37A 119.1 . .
C37 C38 C29 118.6(13) . .
C37 C38 H38A 120.7 . .
C29 C38 H38A 120.7 . .
O8 C39 O7 124.1(13) . .
O8 C39 C40 125.1(13) . .
O7 C39 C40 110.8(13) . .
C41 C40 C44 119.1(13) . .
C41 C40 C39 116.9(13) . .
C44 C40 C39 123.9(12) . .
N4 C41 C40 122.7(13) . .
N4 C41 H41A 118.7 . .
C40 C41 H41A 118.7 . .
N4 C42 C43 120.8(13) . .
N4 C42 H42A 119.6 . .
C43 C42 H42A 119.6 . .
C44 C43 C42 119.9(13) . .
C44 C43 H43A 120.0 . .
C42 C43 H43A 120.0 . .
C43 C44 C40 118.8(12) . .
C43 C44 H44A 120.6 . .
C40 C44 H44A 120.6 . .
Br9 C47 Br10 106.7(17) . .
Br9 C47 H47A 110.4 . .
Br10 C47 H47A 110.4 . .
Br9 C47 H47B 110.4 . .
Br10 C47 H47B 110.4 . .
H47A C47 H47B 108.6 . .
Br12 C48 Br11 110.4(12) . .
Br12 C48 H48A 109.6 . .
Br11 C48 H48A 109.6 . .
Br12 C48 H48B 109.6 . .
Br11 C48 H48B 109.6 . .
H48A C48 H48B 108.1 . .
Br5 C45 Br6 110.5(8) . .
Br5 C45 H45A 109.6 . .
Br6 C45 H45A 109.6 . .
Br5 C45 H45B 109.6 . .
Br6 C45 H45B 109.6 . .
H45A C45 H45B 108.1 . .
Br7 C46 Br8 107.7(3) . .
Br7 C46 H46A 110.2 . .
Br8 C46 H46A 110.2 . .
Br7 C46 H46B 110.2 . .
Br8 C46 H46B 110.2 . .
H46A C46 H46B 108.5 . .

loop_
_geom_bond_atom_site_label_1
_geom_bond_atom_site_label_2
_geom_bond_distance
_geom_bond_site_symmetry_2
Zn1 N1 2.036(10) .
Zn1 N2 2.081(12) 2_758
Zn1 Br1 2.348(2) .
Zn1 Br2 2.353(2) .
Zn2 N4 2.046(11) 2_666
Zn2 N3 2.070(11) .
Zn2 Br4 2.345(2) .
Zn2 Br3 2.353(2) .
Br9 C47 1.87(3) .
Br10 C47 2.05(3) .
Br11 C48 1.94(3) .
Br12 C48 1.89(2) .
O1 C6 1.170(18) .
O2 C6 1.352(18) .
O2 C7 1.392(14) .
O3 C17 1.383(16) .
O3 C11 1.432(16) .
O4 C17 1.172(16) .
O5 C28 1.199(16) .
O6 C28 1.341(15) .
O6 C29 1.432(17) .
O7 C39 1.329(16) .
O7 C33 1.402(16) .
O8 C39 1.161(17) .
N1 C5 1.335(16) .
N1 C1 1.362(15) .
N2 C19 1.306(17) .
N2 C20 1.339(19) .
N2 Zn1 2.081(12) 2_758
N3 C27 1.33(2) .
N3 C23 1.343(18) .
N4 C42 1.352(17) .
N4 C41 1.358(16) .
N4 Zn2 2.046(11) 2_666
C1 C2 1.373(18) .
C1 H1A 0.9500 .
C2 C3 1.388(19) .
C2 C6 1.522(19) .
C3 C4 1.357(19) .
C3 H3A 0.9500 .
C4 C5 1.383(19) .
C4 H4A 0.9500 .
C5 H5A 0.9500 .
C7 C8 1.355(18) .
C7 C16 1.37(2) .
C8 C9 1.426(18) .
C8 H8A 0.9500 .
C9 C14 1.41(2) .
C9 C10 1.45(2) .
C10 C11 1.346(19) .
C10 H10A 0.9500 .
C11 C12 1.33(2) .
C12 C13 1.44(2) .
C12 H12A 0.9500 .
C13 C14 1.389(18) .
C13 H13A 0.9500 .
C14 C15 1.436(19) .
C15 C16 1.368(19) .
C15 H15A 0.9500 .
C16 H16A 0.9500 .
C17 C18 1.476(17) .
C18 C22 1.39(2) .
C18 C19 1.390(19) .
C19 H19A 0.9500 .
C20 C21 1.35(2) .
C20 H20A 0.9500 .
C21 C22 1.36(2) .
C21 H21A 0.9500 .
C22 H22A 0.9500 .
C23 C24 1.382(19) .
C23 H23A 0.9500 .
C24 C25 1.36(2) .
C24 C28 1.484(19) .
C25 C26 1.31(2) .
C25 H25A 0.9500 .
C26 C27 1.39(2) .
C26 H26A 0.9500 .
C27 H27A 0.9500 .
C29 C30 1.371(19) .
C29 C38 1.40(2) .
C30 C31 1.44(2) .
C30 H30A 0.9500 .
C31 C32 1.402(18) .
C31 C36 1.42(2) .
C32 C33 1.35(2) .
C32 H32A 0.9500 .
C33 C34 1.41(2) .
C34 C35 1.351(19) .
C34 H34A 0.9500 .
C35 C36 1.37(2) .
C35 H35A 0.9500 .
C36 C37 1.429(19) .
C37 C38 1.35(2) .
C37 H37A 0.9500 .
C38 H38A 0.9500 .
C39 C40 1.483(19) .
C40 C41 1.367(18) .
C40 C44 1.40(2) .
C41 H41A 0.9500 .
C42 C43 1.406(19) .
C42 H42A 0.9500 .
C43 C44 1.37(2) .
C43 H43A 0.9500 .
C44 H44A 0.9500 .
C47 H47A 0.9900 .
C47 H47B 0.9900 .
C48 H48A 0.9900 .
C48 H48B 0.9900 .
C45 Br5 1.891(5) .
C45 Br6 2.000(4) .
C45 H45A 0.9900 .
C45 H45B 0.9900 .
Br7 C46 1.888(4) .
Br8 C46 2.002(4) .
C46 H46A 0.9900 .
C46 H46B 0.9900 .
